data_7701204
loop_
_publ_author_name
'Salazar-D\'iaz, J Jacobo'
'Mu\~noz-Hern\'andez, Miguel A'
'Rufino-Felipe, Ernesto'
'Flores-Alamo, Marcos'
'Ram\'irez-Sol\'is, Alejandro'
'Montiel-Palma, Virginia'

_publ_section_title
;
 Bi- and tridentate stannylphosphines and their coordination to low-valent
 platinum.
;
_journal_issue 42
_journal_name_full 'Dalton transactions (Cambridge, England : 2003)'
_journal_page_first 15896
_journal_page_last 15905
_journal_paper_doi 10.1039/c9dt03317c
_journal_volume 48
_journal_year 2019
_chemical_formula_sum 'C55 H46 P2 Pt Sn'
_chemical_formula_weight 1082.64
_chemical_properties_physical Air-sensitive
_space_group_IT_number 2
_space_group_name_Hall '-P 1'
_space_group_name_H-M_alt 'P -1'
_symmetry_cell_setting triclinic
_symmetry_Int_Tables_number 2
_symmetry_space_group_name_Hall '-P 1'
_symmetry_space_group_name_H-M 'P -1'
_atom_sites_solution_hydrogens geom
_audit_conform_dict_location ftp://ftp.iucr.org/pub/cif_core.dic
_audit_conform_dict_name cif_core.dic
_audit_conform_dict_version 2.4.3
_audit_creation_date 2014-10-17
_audit_creation_method 'WinGX routine CIF_UPDATE'
_audit_update_record
;
2019-04-13 deposited with the CCDC.    2019-09-19 downloaded from the CCDC.
;
_cell_angle_alpha 87.478(7)
_cell_angle_beta 80.408(6)
_cell_angle_gamma 76.369(6)
_cell_formula_units_Z 2
_cell_length_a 10.1200(6)
_cell_length_b 13.4335(11)
_cell_length_c 16.6547(13)
_cell_measurement_reflns_used 4260
_cell_measurement_temperature 130(2)
_cell_measurement_theta_max 29.4315
_cell_measurement_theta_min 3.3644
_cell_volume 2169.6(3)
_computing_cell_refinement
;
        CrysAlisPro, Agilent Technologies,
        Version 1.171.36.32 (release 02-08-2013 CrysAlis171 .NET)
        (compiled Aug  2 2013,16:46:58)
;
_computing_data_collection
;
        CrysAlisPro, Agilent Technologies,
        Version 1.171.36.32 (release 02-08-2013 CrysAlis171 .NET)
        (compiled Aug  2 2013,16:46:58)
;
_computing_data_reduction
;
        CrysAlisPro, Agilent Technologies,
        Version 1.171.36.32 (release 02-08-2013 CrysAlis171 .NET)
        (compiled Aug  2 2013,16:46:58)
;
_computing_structure_refinement 'SHELXL-2014 (Sheldrick, 2014)'
_diffrn_ambient_temperature 130(2)
_diffrn_detector_area_resol_mean 10.4685
_diffrn_measured_fraction_theta_full 0.997
_diffrn_measured_fraction_theta_max 0.843
_diffrn_measurement_device_type 'Xcalibur, Atlas, Gemini'
_diffrn_measurement_method '\w scans'
_diffrn_orient_matrix_UB_11 -0.0119976
_diffrn_orient_matrix_UB_12 0.034028
_diffrn_orient_matrix_UB_13 -0.0331876
_diffrn_orient_matrix_UB_21 -0.0247052
_diffrn_orient_matrix_UB_22 0.0416626
_diffrn_orient_matrix_UB_23 0.0274356
_diffrn_orient_matrix_UB_31 0.0677147
_diffrn_orient_matrix_UB_32 0.0076358
_diffrn_orient_matrix_UB_33 -0.0033652
_diffrn_radiation_monochromator graphite
_diffrn_radiation_type MoK\a
_diffrn_radiation_wavelength 0.71073
_diffrn_reflns_av_R_equivalents 0.0611
_diffrn_reflns_av_unetI/netI 0.1296
_diffrn_reflns_Laue_measured_fraction_full 0.997
_diffrn_reflns_Laue_measured_fraction_max 0.843
_diffrn_reflns_limit_h_max 12
_diffrn_reflns_limit_h_min -13
_diffrn_reflns_limit_k_max 18
_diffrn_reflns_limit_k_min -13
_diffrn_reflns_limit_l_max 21
_diffrn_reflns_limit_l_min -19
_diffrn_reflns_number 19226
_diffrn_reflns_point_group_measured_fraction_full 0.997
_diffrn_reflns_point_group_measured_fraction_max 0.843
_diffrn_reflns_theta_full 25.242
_diffrn_reflns_theta_max 29.432
_diffrn_reflns_theta_min 3.364
_exptl_absorpt_coefficient_mu 3.908
_exptl_absorpt_correction_T_max 0.918
_exptl_absorpt_correction_T_min 0.742
_exptl_absorpt_correction_type analytical
_exptl_absorpt_process_details
;
        CrysAlisPro, Agilent Technologies,
        Version 1.171.36.32 (release 02-08-2013 CrysAlis171 .NET)
        (compiled Aug  2 2013,16:46:58)
Analytical numeric absorption correction using a multifaceted crystal
                        model based on expressions derived by R.C. Clark & J.S.
        (Clark, R. C. & Reid, J. S. (1995). Acta Cryst. A51, 887-897)
;
_exptl_crystal_colour colourless
_exptl_crystal_density_diffrn 1.657
_exptl_crystal_description needle
_exptl_crystal_F_000 1068
_exptl_crystal_recrystallization_method 'Re-crystallisation from solvent: Toluene'
_exptl_crystal_size_max 0.1238
_exptl_crystal_size_mid 0.0248
_exptl_crystal_size_min 0.0248
_refine_diff_density_max 1.427
_refine_diff_density_min -1.34
_refine_diff_density_rms 0.193
_refine_ls_extinction_method none
_refine_ls_goodness_of_fit_ref 0.864
_refine_ls_hydrogen_treatment constr
_refine_ls_matrix_type full
_refine_ls_number_parameters 532
_refine_ls_number_reflns 10111
_refine_ls_number_restraints 0
_refine_ls_restrained_S_all 0.864
_refine_ls_R_factor_all 0.0893
_refine_ls_R_factor_gt 0.0483
_refine_ls_shift/su_max 0.001
_refine_ls_shift/su_mean 0
_refine_ls_structure_factor_coef Fsqd
_refine_ls_weighting_details 'w=1/[\s^2^(Fo^2^)] where P=(Fo^2^+2Fc^2^)/3'
_refine_ls_weighting_scheme calc
_refine_ls_wR_factor_gt 0.0607
_refine_ls_wR_factor_ref 0.0721
_reflns_number_gt 6939
_reflns_number_total 10111
_reflns_threshold_expression 'I > 2\s(I)'
_cod_data_source_file c9dt03317c2.cif
_cod_data_source_block 4
_cod_depositor_comments 'Adding full bibliography for 7701201--7701206.cif.'
_cod_database_code 7701204

loop_
_symmetry_equiv_pos_as_xyz
'x, y, z'
'-x, -y, -z'

loop_
_atom_site_label
_atom_site_type_symbol
_atom_site_fract_x
_atom_site_fract_y
_atom_site_fract_z
_atom_site_U_iso_or_equiv
_atom_site_adp_type
_atom_site_occupancy
_atom_site_calc_flag
Pt1 Pt 0.22888(2) 0.84550(2) 0.23408(2) 0.01455(7) Uani 1 d
Sn1 Sn 0.25917(4) 0.65456(4) 0.27937(2) 0.01771(11) Uani 1 d
P2 P 0.46112(15) 0.82712(13) 0.20114(9) 0.0145(4) Uani 1 d
P1 P 0.14201(15) 1.01835(13) 0.23144(9) 0.0147(3) Uani 1 d
C38 C 0.4458(6) 0.5360(5) 0.2794(4) 0.0241(16) Uani 1 d
C28 C 0.5541(7) 0.7512(5) 0.4274(4) 0.0263(17) Uani 1 d
H28 H 0.5081 0.7666 0.4815 0.032 Uiso 1 calc
C36 C 0.5056(7) 0.6433(6) 0.0040(4) 0.0302(17) Uani 1 d
H36 H 0.4493 0.6078 -0.0183 0.036 Uiso 1 calc
C10 C -0.0434(6) 1.2068(5) 0.0612(4) 0.0264(16) Uani 1 d
H10 H -0.1126 1.2683 0.0604 0.032 Uiso 1 calc
C29 C 0.6871(7) 0.6921(6) 0.4139(4) 0.0312(18) Uani 1 d
H29 H 0.7326 0.6664 0.4586 0.037 Uiso 1 calc
C41 C 0.6768(8) 0.3743(7) 0.2804(6) 0.055(3) Uani 1 d
H41 H 0.754 0.3183 0.281 0.066 Uiso 1 calc
C15 C 0.2629(6) 1.1887(5) 0.2320(4) 0.0254(16) Uani 1 d
H15 H 0.2377 1.2066 0.1799 0.03 Uiso 1 calc
C20 C 0.5292(5) 0.9418(5) 0.1769(3) 0.0151(13) Uani 1 d
C9 C -0.0067(6) 1.1680(5) 0.1337(4) 0.0230(15) Uani 1 d
H9 H -0.0501 1.2033 0.1828 0.028 Uiso 1 calc
C52 C 0.0188(7) 0.5677(6) 0.1047(4) 0.040(2) Uani 1 d
H52 H -0.0085 0.595 0.0549 0.048 Uiso 1 calc
C6 C -0.0906(6) 1.1191(5) 0.3436(3) 0.0214(15) Uani 1 d
H6 H -0.0599 1.1808 0.3338 0.026 Uiso 1 calc
C33 C 0.6668(6) 0.7474(5) 0.0678(4) 0.0250(16) Uani 1 d
H33 H 0.7226 0.7841 0.0892 0.03 Uiso 1 calc
C37 C 0.4539(6) 0.6988(5) 0.0745(3) 0.0205(15) Uani 1 d
H37 H 0.3621 0.7013 0.1004 0.025 Uiso 1 calc
C5 C -0.2080(6) 1.1176(6) 0.4005(4) 0.0288(17) Uani 1 d
H5 H -0.2582 1.1779 0.4293 0.035 Uiso 1 calc
C31 C 0.6873(6) 0.7070(5) 0.2701(4) 0.0236(16) Uani 1 d
H31 H 0.7335 0.6895 0.2164 0.028 Uiso 1 calc
C7 C -0.0187(6) 1.0318(5) 0.3015(3) 0.0139(13) Uani 1 d
C30 C 0.7532(6) 0.6707(6) 0.3355(4) 0.0287(17) Uani 1 d
H30 H 0.845 0.6306 0.3262 0.034 Uiso 1 calc
C22 C 0.5407(6) 1.0891(5) 0.0891(4) 0.0229(15) Uani 1 d
H22 H 0.5163 1.1286 0.0428 0.027 Uiso 1 calc
C25 C 0.6088(6) 0.9763(5) 0.2253(4) 0.0228(15) Uani 1 d
H25 H 0.6326 0.9384 0.2724 0.027 Uiso 1 calc
C14 C 0.2305(6) 1.1032(5) 0.2731(3) 0.0179(14) Uani 1 d
C21 C 0.4960(6) 1.0003(5) 0.1081(3) 0.0199(15) Uani 1 d
H21 H 0.4418 0.9784 0.074 0.024 Uiso 1 calc
C3 C -0.1796(6) 0.9401(5) 0.3713(4) 0.0220(15) Uani 1 d
H3 H -0.2103 0.8784 0.3817 0.026 Uiso 1 calc
C51 C 0.0990(7) 0.6140(6) 0.1427(4) 0.0310(18) Uani 1 d
H51 H 0.1257 0.6732 0.1187 0.037 Uiso 1 calc
C23 C 0.6205(6) 1.1202(5) 0.1374(4) 0.0255(16) Uani 1 d
H23 H 0.6531 1.1805 0.1235 0.031 Uiso 1 calc
C4 C -0.2495(6) 1.0272(6) 0.4140(4) 0.0276(17) Uani 1 d
H4 H -0.328 1.0249 0.4537 0.033 Uiso 1 calc
C26 C 0.5548(5) 0.7684(5) 0.2819(3) 0.0134(13) Uani 1 d
C45 C 0.1650(7) 0.5674(6) 0.4544(4) 0.0324(18) Uani 1 d
H45 H 0.2186 0.5032 0.4336 0.039 Uiso 1 calc
C47 C 0.0101(8) 0.6639(7) 0.5621(4) 0.038(2) Uani 1 d
H47 H -0.0442 0.6672 0.6147 0.046 Uiso 1 calc
C46 C 0.0912(8) 0.5724(7) 0.5322(4) 0.040(2) Uani 1 d
H46 H 0.0968 0.5124 0.565 0.048 Uiso 1 calc
C11 C 0.0183(7) 1.1579(6) -0.0097(4) 0.0277(17) Uani 1 d
H11 H -0.0066 1.1862 -0.0598 0.033 Uiso 1 calc
C19 C 0.2688(6) 1.0791(5) 0.3492(4) 0.0245(16) Uani 1 d
H19 H 0.2474 1.0207 0.3778 0.029 Uiso 1 calc
C8 C 0.0930(6) 1.0779(5) 0.1364(3) 0.0160(14) Uani 1 d
C32 C 0.5341(6) 0.7510(5) 0.1083(3) 0.0149(13) Uani 1 d
C27 C 0.4878(6) 0.7880(5) 0.3626(3) 0.0195(14) Uani 1 d
H27 H 0.3954 0.8272 0.3726 0.023 Uiso 1 calc
C2 C -0.0645(6) 0.9417(5) 0.3131(3) 0.0157(14) Uani 1 d
C44 C 0.1627(6) 0.6538(5) 0.4060(4) 0.0214(15) Uani 1 d
C48 C 0.0080(7) 0.7490(6) 0.5160(4) 0.0375(19) Uani 1 d
H48 H -0.0475 0.8126 0.5371 0.045 Uiso 1 calc
C49 C 0.0841(6) 0.7463(6) 0.4392(4) 0.0296(17) Uani 1 d
H49 H 0.0829 0.8079 0.4088 0.036 Uiso 1 calc
C35 C 0.6377(7) 0.6389(5) -0.0344(4) 0.0296(17) Uani 1 d
H35 H 0.6734 0.5998 -0.0826 0.035 Uiso 1 calc
C24 C 0.6537(6) 1.0653(5) 0.2055(4) 0.0291(17) Uani 1 d
H24 H 0.7075 1.0884 0.2391 0.035 Uiso 1 calc
C39 C 0.5104(7) 0.4814(6) 0.2097(5) 0.0345(18) Uani 1 d
H39 H 0.4757 0.4994 0.1601 0.041 Uiso 1 calc
C50 C 0.1420(6) 0.5763(5) 0.2154(4) 0.0213(15) Uani 1 d
C55 C 0.1006(7) 0.4898(5) 0.2466(4) 0.0316(18) Uani 1 d
H55 H 0.1292 0.4609 0.2957 0.038 Uiso 1 calc
C17 C 0.3701(6) 1.2236(6) 0.3432(4) 0.0319(18) Uani 1 d
H17 H 0.418 1.2644 0.3672 0.038 Uiso 1 calc
C12 C 0.1160(6) 1.0681(6) -0.0095(4) 0.0272(17) Uani 1 d
H12 H 0.1587 1.0341 -0.0593 0.033 Uiso 1 calc
C13 C 0.1525(6) 1.0269(5) 0.0633(4) 0.0223(15) Uani 1 d
H13 H 0.2185 0.9635 0.0637 0.027 Uiso 1 calc
C34 C 0.7190(6) 0.6921(6) -0.0022(4) 0.0287(17) Uani 1 d
H34 H 0.8103 0.6902 -0.0287 0.034 Uiso 1 calc
C18 C 0.3370(6) 1.1388(6) 0.3836(4) 0.0300(18) Uani 1 d
H18 H 0.3618 1.1215 0.4358 0.036 Uiso 1 calc
C53 C -0.0217(7) 0.4835(6) 0.1376(4) 0.038(2) Uani 1 d
H53 H -0.0781 0.4525 0.1114 0.046 Uiso 1 calc
C43 C 0.5027(7) 0.5094(6) 0.3497(4) 0.0353(19) Uani 1 d
H43 H 0.4627 0.5467 0.3984 0.042 Uiso 1 calc
C16 C 0.3330(6) 1.2484(5) 0.2680(4) 0.0281(17) Uani 1 d
H16 H 0.3553 1.3069 0.24 0.034 Uiso 1 calc
C54 C 0.0193(8) 0.4436(6) 0.2091(4) 0.044(2) Uani 1 d
H54 H -0.0081 0.3844 0.2326 0.053 Uiso 1 calc
C40 C 0.6248(8) 0.4008(6) 0.2105(5) 0.043(2) Uani 1 d
H40 H 0.6669 0.364 0.1619 0.051 Uiso 1 calc
C42 C 0.6178(8) 0.4285(7) 0.3498(6) 0.050(2) Uani 1 d
H42 H 0.6554 0.4109 0.3986 0.06 Uiso 1 calc
C1 C 0.0145(6) 0.8499(5) 0.2605(4) 0.0214(15) Uani 1 d
H1A H -0.0227 0.8533 0.2089 0.026 Uiso 1 calc
H1B H 0.001 0.786 0.2892 0.026 Uiso 1 calc

loop_
_atom_site_aniso_label
_atom_site_aniso_U_11
_atom_site_aniso_U_22
_atom_site_aniso_U_33
_atom_site_aniso_U_23
_atom_site_aniso_U_13
_atom_site_aniso_U_12
Pt1 0.01359(12) 0.01234(14) 0.01759(12) 0.00090(9) -0.00278(9) -0.00275(11)
Sn1 0.0181(2) 0.0132(3) 0.0207(2) 0.00050(19) -0.00274(18) -0.0019(2)
P2 0.0145(8) 0.0139(10) 0.0157(8) -0.0001(7) -0.0027(6) -0.0041(8)
P1 0.0131(8) 0.0124(10) 0.0174(8) 0.0008(7) -0.0001(6) -0.0024(7)
C38 0.021(3) 0.018(4) 0.034(4) 0.005(3) -0.003(3) -0.008(3)
C28 0.038(4) 0.027(5) 0.017(3) -0.004(3) -0.008(3) -0.009(4)
C36 0.041(4) 0.020(5) 0.031(4) -0.004(3) -0.006(3) -0.009(4)
C10 0.020(3) 0.017(4) 0.040(4) 0.010(3) -0.007(3) 0.001(3)
C29 0.036(4) 0.031(5) 0.030(4) 0.009(3) -0.018(3) -0.008(4)
C41 0.024(4) 0.031(6) 0.098(8) 0.010(6) 0.003(5) 0.006(4)
C15 0.022(4) 0.026(5) 0.028(4) 0.001(3) 0.002(3) -0.009(3)
C20 0.013(3) 0.012(4) 0.018(3) 0.003(3) 0.001(2) 0.000(3)
C9 0.020(3) 0.015(4) 0.031(4) 0.002(3) 0.002(3) -0.003(3)
C52 0.043(5) 0.050(6) 0.033(4) 0.004(4) -0.017(3) -0.017(5)
C6 0.019(3) 0.021(4) 0.023(4) 0.001(3) -0.007(3) -0.001(3)
C33 0.023(4) 0.030(5) 0.024(4) 0.006(3) -0.008(3) -0.008(3)
C37 0.024(3) 0.021(4) 0.016(3) 0.000(3) -0.002(3) -0.005(3)
C5 0.024(4) 0.030(5) 0.024(4) -0.007(3) 0.002(3) 0.006(3)
C31 0.024(4) 0.020(4) 0.023(4) 0.005(3) -0.001(3) 0.000(3)
C7 0.014(3) 0.013(4) 0.014(3) 0.000(3) -0.003(2) -0.001(3)
C30 0.018(3) 0.036(5) 0.032(4) 0.011(3) -0.010(3) -0.004(4)
C22 0.027(4) 0.018(4) 0.021(4) 0.006(3) -0.004(3) -0.001(3)
C25 0.024(3) 0.024(4) 0.022(4) 0.002(3) -0.008(3) -0.007(3)
C14 0.017(3) 0.014(4) 0.018(3) -0.008(3) 0.005(2) 0.002(3)
C21 0.017(3) 0.023(4) 0.018(3) -0.007(3) -0.002(3) -0.003(3)
C3 0.022(3) 0.018(4) 0.025(4) 0.006(3) -0.004(3) -0.005(3)
C51 0.034(4) 0.031(5) 0.034(4) 0.009(3) -0.010(3) -0.020(4)
C23 0.025(4) 0.018(4) 0.034(4) 0.004(3) 0.000(3) -0.011(3)
C4 0.025(4) 0.032(5) 0.021(4) 0.004(3) 0.004(3) -0.003(4)
C26 0.011(3) 0.010(4) 0.018(3) 0.002(3) -0.004(2) 0.000(3)
C45 0.047(4) 0.022(5) 0.023(4) 0.006(3) -0.001(3) -0.002(4)
C47 0.043(5) 0.045(6) 0.027(4) -0.008(4) 0.005(3) -0.018(5)
C46 0.055(5) 0.039(6) 0.029(4) 0.014(4) -0.008(4) -0.019(5)
C11 0.031(4) 0.027(5) 0.025(4) 0.008(3) -0.009(3) -0.004(4)
C19 0.034(4) 0.023(4) 0.020(3) 0.001(3) -0.004(3) -0.014(4)
C8 0.016(3) 0.013(4) 0.023(3) 0.002(3) -0.007(3) -0.009(3)
C32 0.016(3) 0.010(4) 0.018(3) 0.001(3) -0.004(2) 0.000(3)
C27 0.016(3) 0.016(4) 0.024(4) -0.003(3) -0.002(3) 0.001(3)
C2 0.013(3) 0.014(4) 0.018(3) -0.002(3) -0.004(2) 0.002(3)
C44 0.019(3) 0.018(4) 0.028(4) 0.003(3) -0.005(3) -0.006(3)
C48 0.038(4) 0.040(6) 0.030(4) -0.008(4) 0.002(3) -0.002(4)
C49 0.033(4) 0.028(5) 0.023(4) 0.002(3) -0.003(3) 0.001(4)
C35 0.036(4) 0.027(5) 0.021(4) -0.007(3) 0.004(3) -0.003(4)
C24 0.028(4) 0.029(5) 0.035(4) -0.001(3) -0.006(3) -0.017(4)
C39 0.031(4) 0.022(5) 0.049(5) 0.002(4) -0.003(4) -0.003(4)
C50 0.017(3) 0.013(4) 0.031(4) -0.003(3) -0.002(3) -0.001(3)
C55 0.046(4) 0.023(5) 0.031(4) 0.003(3) -0.009(3) -0.017(4)
C17 0.024(4) 0.032(5) 0.044(5) -0.012(4) -0.007(3) -0.012(4)
C12 0.031(4) 0.033(5) 0.016(3) -0.005(3) -0.004(3) -0.003(4)
C13 0.020(3) 0.019(4) 0.029(4) 0.001(3) -0.003(3) -0.007(3)
C34 0.020(3) 0.034(5) 0.027(4) -0.001(3) 0.006(3) -0.003(4)
C18 0.032(4) 0.042(5) 0.019(4) -0.005(3) -0.009(3) -0.010(4)
C53 0.027(4) 0.042(6) 0.048(5) -0.016(4) -0.008(3) -0.011(4)
C43 0.029(4) 0.033(5) 0.046(5) 0.004(4) -0.015(3) -0.008(4)
C16 0.026(4) 0.022(5) 0.039(4) 0.001(3) 0.000(3) -0.015(4)
C54 0.061(5) 0.042(6) 0.041(5) 0.005(4) -0.006(4) -0.039(5)
C40 0.039(5) 0.022(5) 0.059(6) -0.008(4) 0.004(4) 0.002(4)
C42 0.025(4) 0.041(6) 0.085(7) 0.026(5) -0.024(4) -0.006(4)
C1 0.014(3) 0.014(4) 0.036(4) 0.002(3) -0.010(3) 0.001(3)

loop_
_atom_type_symbol
_atom_type_description
_atom_type_scat_dispersion_real
_atom_type_scat_dispersion_imag
_atom_type_scat_source
C C 0.0033 0.0016 'International Tables Vol C Tables 4.2.6.8 and 6.1.1.4'
H H 0 0 'International Tables Vol C Tables 4.2.6.8 and 6.1.1.4'
Pt Pt -1.7033 8.3905 'International Tables Vol C Tables 4.2.6.8 and 6.1.1.4'
P P 0.1023 0.0942 'International Tables Vol C Tables 4.2.6.8 and 6.1.1.4'
Sn Sn -0.6537 1.4246 'International Tables Vol C Tables 4.2.6.8 and 6.1.1.4'

loop_
_exptl_crystal_face_index_h
_exptl_crystal_face_index_k
_exptl_crystal_face_index_l
_exptl_crystal_face_perp_dist
0 13 -17 0.0124
10 13 -8 0.0418
1 14 16 0.0124
-10 -13 8 0.0418
-1 -14 -16 0.0124
-14 -4 -6 0.0597
14 4 6 0.0597
0 -13 17 0.0124

loop_
_geom_angle_atom_site_label_1
_geom_angle_atom_site_label_2
_geom_angle_atom_site_label_3
_geom_angle
C1 Pt1 P2 175.04(19)
C1 Pt1 P1 80.27(18)
P2 Pt1 P1 104.14(5)
C1 Pt1 Sn1 84.46(17)
P2 Pt1 Sn1 91.71(4)
P1 Pt1 Sn1 160.19(4)
C38 Sn1 C44 101.7(2)
C38 Sn1 C50 100.4(2)
C44 Sn1 C50 104.4(2)
C38 Sn1 Pt1 129.58(14)
C44 Sn1 Pt1 106.99(18)
C50 Sn1 Pt1 111.18(17)
C26 P2 C20 102.0(2)
C26 P2 C32 107.8(3)
C20 P2 C32 101.2(3)
C26 P2 Pt1 113.29(17)
C20 P2 Pt1 118.9(2)
C32 P2 Pt1 112.37(17)
C7 P1 C14 103.8(3)
C7 P1 C8 105.1(3)
C14 P1 C8 106.4(3)
C7 P1 Pt1 101.6(2)
C14 P1 Pt1 119.3(2)
C8 P1 Pt1 118.5(2)
C39 C38 C43 117.3(7)
C39 C38 Sn1 121.1(5)
C43 C38 Sn1 121.5(5)
C27 C28 C29 120.1(6)
C27 C28 H28 119.9
C29 C28 H28 119.9
C35 C36 C37 120.4(6)
C35 C36 H36 119.8
C37 C36 H36 119.8
C11 C10 C9 120.5(7)
C11 C10 H10 119.8
C9 C10 H10 119.8
C30 C29 C28 119.7(6)
C30 C29 H29 120.2
C28 C29 H29 120.2
C40 C41 C42 119.8(8)
C40 C41 H41 120.1
C42 C41 H41 120.1
C14 C15 C16 119.5(6)
C14 C15 H15 120.3
C16 C15 H15 120.3
C25 C20 C21 117.9(5)
C25 C20 P2 123.1(4)
C21 C20 P2 119.0(4)
C10 C9 C8 120.8(6)
C10 C9 H9 119.6
C8 C9 H9 119.6
C53 C52 C51 120.7(7)
C53 C52 H52 119.6
C51 C52 H52 119.6
C7 C6 C5 120.5(6)
C7 C6 H6 119.8
C5 C6 H6 119.8
C34 C33 C32 121.5(6)
C34 C33 H33 119.2
C32 C33 H33 119.2
C36 C37 C32 120.9(5)
C36 C37 H37 119.5
C32 C37 H37 119.5
C4 C5 C6 118.6(7)
C4 C5 H5 120.7
C6 C5 H5 120.7
C30 C31 C26 120.9(6)
C30 C31 H31 119.5
C26 C31 H31 119.5
C6 C7 C2 120.6(5)
C6 C7 P1 126.0(4)
C2 C7 P1 113.4(5)
C29 C30 C31 120.6(6)
C29 C30 H30 119.7
C31 C30 H30 119.7
C23 C22 C21 119.7(6)
C23 C22 H22 120.2
C21 C22 H22 120.2
C24 C25 C20 120.6(6)
C24 C25 H25 119.7
C20 C25 H25 119.7
C15 C14 C19 118.9(6)
C15 C14 P1 123.4(5)
C19 C14 P1 117.7(4)
C22 C21 C20 121.0(5)
C22 C21 H21 119.5
C20 C21 H21 119.5
C4 C3 C2 120.4(6)
C4 C3 H3 119.8
C2 C3 H3 119.8
C52 C51 C50 121.5(6)
C52 C51 H51 119.2
C50 C51 H51 119.2
C24 C23 C22 120.7(6)
C24 C23 H23 119.6
C22 C23 H23 119.6
C5 C4 C3 121.2(6)
C5 C4 H4 119.4
C3 C4 H4 119.4
C31 C26 C27 117.6(5)
C31 C26 P2 125.2(4)
C27 C26 P2 117.2(4)
C46 C45 C44 121.5(8)
C46 C45 H45 119.3
C44 C45 H45 119.3
C48 C47 C46 119.2(7)
C48 C47 H47 120.4
C46 C47 H47 120.4
C47 C46 C45 120.0(7)
C47 C46 H46 120
C45 C46 H46 120
C10 C11 C12 120.5(6)
C10 C11 H11 119.7
C12 C11 H11 119.7
C18 C19 C14 120.7(6)
C18 C19 H19 119.6
C14 C19 H19 119.6
C9 C8 C13 118.1(6)
C9 C8 P1 123.3(5)
C13 C8 P1 118.5(5)
C37 C32 C33 117.9(6)
C37 C32 P2 120.0(4)
C33 C32 P2 122.1(4)
C28 C27 C26 121.0(6)
C28 C27 H27 119.5
C26 C27 H27 119.5
C3 C2 C7 118.5(6)
C3 C2 C1 123.6(5)
C7 C2 C1 117.9(5)
C45 C44 C49 117.3(6)
C45 C44 Sn1 125.1(5)
C49 C44 Sn1 117.5(4)
C47 C48 C49 121.7(8)
C47 C48 H48 119.2
C49 C48 H48 119.2
C48 C49 C44 120.3(7)
C48 C49 H49 119.9
C44 C49 H49 119.9
C36 C35 C34 119.6(6)
C36 C35 H35 120.2
C34 C35 H35 120.2
C23 C24 C25 120.1(6)
C23 C24 H24 120
C25 C24 H24 120
C38 C39 C40 121.4(7)
C38 C39 H39 119.3
C40 C39 H39 119.3
C55 C50 C51 116.2(5)
C55 C50 Sn1 122.1(5)
C51 C50 Sn1 121.6(4)
C54 C55 C50 122.5(6)
C54 C55 H55 118.8
C50 C55 H55 118.8
C16 C17 C18 119.1(6)
C16 C17 H17 120.4
C18 C17 H17 120.4
C11 C12 C13 119.8(6)
C11 C12 H12 120.1
C13 C12 H12 120.1
C12 C13 C8 120.3(7)
C12 C13 H13 119.8
C8 C13 H13 119.8
C33 C34 C35 119.7(6)
C33 C34 H34 120.2
C35 C34 H34 120.2
C19 C18 C17 120.9(6)
C19 C18 H18 119.6
C17 C18 H18 119.6
C52 C53 C54 119.5(6)
C52 C53 H53 120.3
C54 C53 H53 120.3
C38 C43 C42 120.8(8)
C38 C43 H43 119.6
C42 C43 H43 119.6
C17 C16 C15 120.9(6)
C17 C16 H16 119.5
C15 C16 H16 119.5
C53 C54 C55 119.6(6)
C53 C54 H54 120.2
C55 C54 H54 120.2
C41 C40 C39 120.3(8)
C41 C40 H40 119.9
C39 C40 H40 119.9
C41 C42 C43 120.4(8)
C41 C42 H42 119.8
C43 C42 H42 119.8
C2 C1 Pt1 111.7(4)
C2 C1 H1A 109.3
Pt1 C1 H1A 109.3
C2 C1 H1B 109.3
Pt1 C1 H1B 109.3
H1A C1 H1B 107.9

loop_
_geom_bond_atom_site_label_1
_geom_bond_atom_site_label_2
_geom_bond_distance
Pt1 C1 2.128(5)
Pt1 P2 2.2791(14)
Pt1 P1 2.2822(17)
Pt1 Sn1 2.6036(5)
Sn1 C38 2.165(7)
Sn1 C44 2.172(6)
Sn1 C50 2.180(6)
P2 C26 1.819(6)
P2 C20 1.834(6)
P2 C32 1.840(6)
P1 C7 1.813(6)
P1 C14 1.828(6)
P1 C8 1.831(6)
C38 C39 1.382(10)
C38 C43 1.386(8)
C28 C27 1.378(8)
C28 C29 1.379(9)
C28 H28 0.95
C36 C35 1.372(8)
C36 C37 1.378(9)
C36 H36 0.95
C10 C11 1.358(9)
C10 C9 1.368(8)
C10 H10 0.95
C29 C30 1.373(9)
C29 H29 0.95
C41 C40 1.355(10)
C41 C42 1.365(12)
C41 H41 0.95
C15 C14 1.389(8)
C15 C16 1.399(8)
C15 H15 0.95
C20 C25 1.393(7)
C20 C21 1.403(8)
C9 C8 1.386(9)
C9 H9 0.95
C52 C53 1.355(9)
C52 C51 1.375(8)
C52 H52 0.95
C6 C7 1.377(9)
C6 C5 1.395(8)
C6 H6 0.95
C33 C34 1.370(9)
C33 C32 1.389(7)
C33 H33 0.95
C37 C32 1.386(7)
C37 H37 0.95
C5 C4 1.374(9)
C5 H5 0.95
C31 C30 1.382(8)
C31 C26 1.386(8)
C31 H31 0.95
C7 C2 1.390(8)
C30 H30 0.95
C22 C23 1.371(8)
C22 C21 1.379(8)
C22 H22 0.95
C25 C24 1.385(8)
C25 H25 0.95
C14 C19 1.389(8)
C21 H21 0.95
C3 C4 1.376(9)
C3 C2 1.390(7)
C3 H3 0.95
C51 C50 1.389(8)
C51 H51 0.95
C23 C24 1.371(8)
C23 H23 0.95
C4 H4 0.95
C26 C27 1.408(8)
C45 C46 1.379(9)
C45 C44 1.381(8)
C45 H45 0.95
C47 C48 1.347(10)
C47 C46 1.369(11)
C47 H47 0.95
C46 H46 0.95
C11 C12 1.368(9)
C11 H11 0.95
C19 C18 1.371(8)
C19 H19 0.95
C8 C13 1.396(8)
C27 H27 0.95
C2 C1 1.525(9)
C44 C49 1.389(9)
C48 C49 1.375(9)
C48 H48 0.95
C49 H49 0.95
C35 C34 1.389(8)
C35 H35 0.95
C24 H24 0.95
C39 C40 1.388(10)
C39 H39 0.95
C50 C55 1.379(8)
C55 C54 1.377(8)
C55 H55 0.95
C17 C16 1.372(8)
C17 C18 1.377(9)
C17 H17 0.95
C12 C13 1.381(8)
C12 H12 0.95
C13 H13 0.95
C34 H34 0.95
C18 H18 0.95
C53 C54 1.372(9)
C53 H53 0.95
C43 C42 1.393(11)
C43 H43 0.95
C16 H16 0.95
C54 H54 0.95
C40 H40 0.95
C42 H42 0.95
C1 H1A 0.99
C1 H1B 0.99

loop_
_geom_torsion_atom_site_label_1
_geom_torsion_atom_site_label_2
_geom_torsion_atom_site_label_3
_geom_torsion_atom_site_label_4
_geom_torsion
C27 C28 C29 C30 0.4(10)
C26 P2 C20 C25 -11.8(6)
C32 P2 C20 C25 -122.9(5)
Pt1 P2 C20 C25 113.6(5)
C26 P2 C20 C21 170.7(5)
C32 P2 C20 C21 59.5(5)
Pt1 P2 C20 C21 -64.0(5)
C11 C10 C9 C8 -0.6(8)
C35 C36 C37 C32 -0.2(10)
C7 C6 C5 C4 0.5(9)
C5 C6 C7 C2 2.1(9)
C5 C6 C7 P1 -175.2(4)
C14 P1 C7 C6 32.5(6)
C8 P1 C7 C6 -79.0(6)
Pt1 P1 C7 C6 157.0(5)
C14 P1 C7 C2 -144.9(4)
C8 P1 C7 C2 103.6(4)
Pt1 P1 C7 C2 -20.5(4)
C28 C29 C30 C31 -0.6(10)
C26 C31 C30 C29 2.1(10)
C21 C20 C25 C24 -0.3(9)
P2 C20 C25 C24 -177.8(5)
C16 C15 C14 C19 0.0(10)
C16 C15 C14 P1 -178.9(5)
C7 P1 C14 C15 -116.7(5)
C8 P1 C14 C15 -6.2(6)
Pt1 P1 C14 C15 131.3(5)
C7 P1 C14 C19 64.4(5)
C8 P1 C14 C19 174.9(5)
Pt1 P1 C14 C19 -47.6(5)
C23 C22 C21 C20 0.9(10)
C25 C20 C21 C22 0.0(9)
P2 C20 C21 C22 177.6(5)
C53 C52 C51 C50 0.4(12)
C21 C22 C23 C24 -1.6(10)
C6 C5 C4 C3 -1.6(9)
C2 C3 C4 C5 0.0(9)
C30 C31 C26 C27 -3.1(9)
C30 C31 C26 P2 176.1(4)
C20 P2 C26 C31 -82.1(6)
C32 P2 C26 C31 23.9(6)
Pt1 P2 C26 C31 148.9(5)
C20 P2 C26 C27 97.1(5)
C32 P2 C26 C27 -156.9(4)
Pt1 P2 C26 C27 -31.9(5)
C48 C47 C46 C45 -2.8(11)
C44 C45 C46 C47 2.1(11)
C9 C10 C11 C12 1.3(9)
C15 C14 C19 C18 0.2(10)
P1 C14 C19 C18 179.2(5)
C10 C9 C8 C13 -1.3(8)
C10 C9 C8 P1 -177.2(4)
C7 P1 C8 C9 40.8(5)
C14 P1 C8 C9 -68.9(5)
Pt1 P1 C8 C9 153.3(4)
C7 P1 C8 C13 -135.1(4)
C14 P1 C8 C13 115.3(4)
Pt1 P1 C8 C13 -22.6(5)
C36 C37 C32 C33 1.4(9)
C36 C37 C32 P2 178.5(5)
C34 C33 C32 C37 -1.6(9)
C34 C33 C32 P2 -178.6(5)
C26 P2 C32 C37 115.2(5)
C20 P2 C32 C37 -138.2(5)
Pt1 P2 C32 C37 -10.3(5)
C26 P2 C32 C33 -67.8(5)
C20 P2 C32 C33 38.8(5)
Pt1 P2 C32 C33 166.6(4)
C29 C28 C27 C26 -1.6(9)
C31 C26 C27 C28 2.9(9)
P2 C26 C27 C28 -176.4(4)
C4 C3 C2 C7 2.6(9)
C4 C3 C2 C1 -177.1(6)
C6 C7 C2 C3 -3.6(8)
P1 C7 C2 C3 174.0(4)
C6 C7 C2 C1 176.0(5)
P1 C7 C2 C1 -6.3(7)
C46 C45 C44 C49 0.7(10)
C46 C45 C44 Sn1 -174.4(5)
C46 C47 C48 C49 0.8(11)
C47 C48 C49 C44 2.0(11)
C45 C44 C49 C48 -2.7(9)
Sn1 C44 C49 C48 172.7(5)
C37 C36 C35 C34 -0.9(10)
C22 C23 C24 C25 1.3(10)
C20 C25 C24 C23 -0.3(10)
C43 C38 C39 C40 2.1(9)
Sn1 C38 C39 C40 -175.7(5)
C52 C51 C50 C55 0.5(10)
C52 C51 C50 Sn1 -176.4(6)
C51 C50 C55 C54 -1.1(11)
Sn1 C50 C55 C54 175.9(6)
C10 C11 C12 C13 -0.2(9)
C11 C12 C13 C8 -1.8(8)
C9 C8 C13 C12 2.5(7)
P1 C8 C13 C12 178.6(4)
C32 C33 C34 C35 0.6(10)
C36 C35 C34 C33 0.7(10)
C14 C19 C18 C17 -0.5(11)
C16 C17 C18 C19 0.4(11)
C51 C52 C53 C54 -0.8(12)
C39 C38 C43 C42 -2.0(9)
Sn1 C38 C43 C42 175.8(5)
C18 C17 C16 C15 -0.2(11)
C14 C15 C16 C17 0.0(10)
C52 C53 C54 C55 0.3(12)
C50 C55 C54 C53 0.7(12)
C42 C41 C40 C39 -1.2(11)
C38 C39 C40 C41 -0.6(10)
C40 C41 C42 C43 1.3(11)
C38 C43 C42 C41 0.3(10)
C3 C2 C1 Pt1 -146.5(5)
C7 C2 C1 Pt1 33.9(6)
